data_4135116
loop_
_publ_author_name
'Fujino, Haruka'
'Fukuda, Takumi'
'Nagatomo, Masanori'
'Inoue, Masayuki'

_publ_section_title
;
 Convergent Total Synthesis of Hikizimycin Enabled by Intermolecular
 Radical Addition to Aldehyde.
;
_journal_issue 30
_journal_name_full 'Journal of the American Chemical Society'
_journal_page_first 13227
_journal_page_last 13234
_journal_paper_doi 10.1021/jacs.0c06354
_journal_volume 142
_journal_year 2020
_chemical_absolute_configuration 'CHOOSE rm ad rmad syn or unk'
_chemical_formula_moiety 'C56 H58 O18'
_chemical_formula_sum 'C56 H58 O18'
_chemical_formula_weight 1019.06
_space_group_crystal_system monoclinic
_space_group_IT_number 4
_space_group_name_Hall 'P 2yb'
_space_group_name_H-M_alt 'P 1 21 1'
_atom_sites_solution_hydrogens geom
_atom_sites_solution_primary direct
_atom_sites_solution_secondary difmap
_cell_angle_alpha 90.0000
_cell_angle_beta 99.803(11)
_cell_angle_gamma 90.0000
_cell_formula_units_Z 2
_cell_length_a 10.626(11)
_cell_length_b 19.78(2)
_cell_length_c 12.823(14)
_cell_measurement_reflns_used 8088
_cell_measurement_temperature 93
_cell_measurement_theta_max 27.50
_cell_measurement_theta_min 3.10
_cell_volume 2656(5)
_computing_cell_refinement 'CrystalClear-SM Expert 2.0 r3'
_computing_data_collection 'CrystalClear-SM Expert 2.0 r3 (Rigaku, 2009)'
_computing_data_reduction 'CrystalClear-SM Expert 2.0 r3'
_computing_molecular_graphics 'CrystalStructure 4.2.5'
_computing_publication_material 'CrystalStructure 4.2.5 (Rigaku, 2017)'
_computing_structure_refinement 'SHELXL Version 2017/1 (Sheldrick, 2008)'
_computing_structure_solution 'SIR92 (Altomare, et al., 1994)'
_diffrn_ambient_temperature 93
_diffrn_detector_area_resol_mean 7.111
_diffrn_measured_fraction_theta_full 0.993
_diffrn_measured_fraction_theta_max 0.981
_diffrn_measurement_device_type 'Rigaku Saturn724'
_diffrn_measurement_method \w
_diffrn_radiation_type 'Mo K\a'
_diffrn_radiation_wavelength 0.71075
_diffrn_reflns_av_R_equivalents 0.0727
_diffrn_reflns_Laue_measured_fraction_full 0.993
_diffrn_reflns_Laue_measured_fraction_max 0.981
_diffrn_reflns_limit_h_max 12
_diffrn_reflns_limit_h_min -13
_diffrn_reflns_limit_k_max 17
_diffrn_reflns_limit_k_min -25
_diffrn_reflns_limit_l_max 16
_diffrn_reflns_limit_l_min -16
_diffrn_reflns_number 19334
_diffrn_reflns_point_group_measured_fraction_full 0.774
_diffrn_reflns_point_group_measured_fraction_max 0.740
_diffrn_reflns_theta_full 25.242
_diffrn_reflns_theta_max 27.416
_diffrn_reflns_theta_min 3.092
_diffrn_standards_number 0
_exptl_absorpt_coefficient_mu 0.095
_exptl_absorpt_correction_T_max 0.981
_exptl_absorpt_correction_T_min 0.698
_exptl_absorpt_correction_type multi-scan
_exptl_absorpt_process_details 'REQAB (Rigaku, 1998)'
_exptl_crystal_colour colorless
_exptl_crystal_density_diffrn 1.274
_exptl_crystal_density_method 'not measured'
_exptl_crystal_description prism
_exptl_crystal_F_000 1076.00
_exptl_crystal_size_max 0.200
_exptl_crystal_size_mid 0.200
_exptl_crystal_size_min 0.200
_refine_diff_density_max 0.30
_refine_diff_density_min -0.29
_refine_ls_abs_structure_details
;
 Flack x determined using 1514 quotients [(I+)-(I-)]/[(I+)+(I-)]
 (Parsons, Flack and Wagner, Acta Cryst. B69 (2013) 249-259).
;
_refine_ls_abs_structure_Flack 0.0(10)
_refine_ls_extinction_coef 0.0047(8)
_refine_ls_extinction_method SHELXL
_refine_ls_goodness_of_fit_ref 1.060
_refine_ls_hydrogen_treatment constr
_refine_ls_number_parameters 675
_refine_ls_number_reflns 8965
_refine_ls_number_restraints 1
_refine_ls_R_factor_all 0.0927
_refine_ls_R_factor_gt 0.0764
_refine_ls_shift/su_max 0.000
_refine_ls_structure_factor_coef Fsqd
_refine_ls_weighting_details 'w = 1/[\s^2^(Fo^2^)+(0.0369P)^2^+3.4091P] where P=(Fo^2^+2Fc^2^)/3'
_refine_ls_weighting_scheme calc
_refine_ls_wR_factor_gt 0.1500
_refine_ls_wR_factor_ref 0.1639
_reflns_Friedel_coverage 0.466
_reflns_Friedel_fraction_full 0.541
_reflns_Friedel_fraction_max 0.484
_reflns_number_gt 7354
_reflns_number_total 8965
_reflns_threshold_expression F^2^>2.0\s(F^2^)
_cod_data_source_file ja0c06354_si_002.cif
_cod_data_source_block HAF-14-117-minor-Mo-5
_cod_depositor_comments
;Adding full bibliography for 4135116.cif.

 Adding full bibliography for 4135116.cif.
;
_cod_database_code 4135116

loop_
_space_group_symop_id
_space_group_symop_operation_xyz
1 +X,+Y,+Z
2 -X,1/2+Y,-Z

loop_
_atom_site_label
_atom_site_type_symbol
_atom_site_fract_x
_atom_site_fract_y
_atom_site_fract_z
_atom_site_U_iso_or_equiv
_atom_site_adp_type
_atom_site_occupancy
_atom_site_site_symmetry_order
_atom_site_calc_flag
_atom_site_refinement_flags_posn
_atom_site_refinement_flags_adp
_atom_site_refinement_flags_occupancy
_atom_site_disorder_assembly
_atom_site_disorder_group
O1 O 0.9383(3) 0.23305(18) 0.3290(3) 0.0227(8) Uani 1 1 d . . . . .
O2 O 0.4363(3) 0.1365(2) 0.2484(3) 0.0277(9) Uani 1 1 d . . . . .
O3 O 0.5970(4) 0.1288(2) 0.3993(3) 0.0283(9) Uani 1 1 d . . . . .
O4 O 0.4755(4) 0.2803(2) 0.2506(3) 0.0293(9) Uani 1 1 d . . . . .
H4 H 0.435139 0.265208 0.193341 0.035 Uiso 1 1 calc R U . . .
O5 O 0.5458(4) 0.2343(2) 0.5506(3) 0.0265(9) Uani 1 1 d . . . . .
O6 O 0.3078(4) 0.1355(2) 0.3779(3) 0.0334(10) Uani 1 1 d . . . . .
O7 O 1.1055(4) 0.0798(2) 0.5289(3) 0.0303(9) Uani 1 1 d . . . . .
O8 O 0.8394(4) 0.1598(2) 0.1654(3) 0.0274(9) Uani 1 1 d . . . . .
O9 O 0.8440(4) 0.3079(2) 0.4255(3) 0.0318(10) Uani 1 1 d . . . . .
O10 O 1.2101(4) 0.1464(2) 0.6583(3) 0.0332(10) Uani 1 1 d . . . . .
O11 O 0.8773(3) 0.05868(19) 0.3903(3) 0.0240(8) Uani 1 1 d . . . . .
O12 O 0.6501(4) 0.2505(2) 0.0094(3) 0.0360(10) Uani 1 1 d . . . . .
O13 O 0.7093(4) 0.27654(19) 0.1835(3) 0.0252(8) Uani 1 1 d . . . . .
O14 O 0.7213(5) 0.0769(3) 0.0736(4) 0.0475(13) Uani 1 1 d . . . . .
O15 O 1.0131(5) 0.0040(2) 0.3000(4) 0.0452(13) Uani 1 1 d . . . . .
O16 O 0.7362(4) 0.1759(2) 0.6091(3) 0.0319(9) Uani 1 1 d . . . . .
O17 O 0.3199(5) 0.2737(3) 0.0554(3) 0.0499(13) Uani 1 1 d . . . . .
O75 O 0.3422(7) 0.3038(4) -0.1085(5) 0.083(2) Uani 1 1 d . . . . .
C19 C 0.5696(5) 0.2325(3) 0.2953(5) 0.0240(11) Uani 1 1 d . . . . .
H19 H 0.625571 0.254330 0.356622 0.029 Uiso 1 1 calc R U . . .
C20 C 0.5606(5) 0.1156(3) 0.5018(4) 0.0260(12) Uani 1 1 d . . . . .
H20 H 0.512204 0.072054 0.498911 0.031 Uiso 1 1 calc R U . . .
C21 C 1.0191(5) 0.1357(3) 0.4977(4) 0.0256(12) Uani 1 1 d . . . . .
H21A H 1.067400 0.178549 0.498815 0.031 Uiso 1 1 calc R U . . .
H21B H 0.957216 0.139893 0.547009 0.031 Uiso 1 1 calc R U . . .
C22 C 0.8039(6) 0.1194(3) 0.0786(5) 0.0310(13) Uani 1 1 d . . . . .
C23 C 0.7615(5) 0.1617(3) 0.2487(4) 0.0243(12) Uani 1 1 d . . . . .
H23 H 0.723572 0.116000 0.255731 0.029 Uiso 1 1 calc R U . . .
C24 C 0.9219(5) 0.2956(3) 0.3699(4) 0.0220(11) Uani 1 1 d . . . . .
C25 C 0.4040(5) 0.1868(3) 0.4064(5) 0.0287(13) Uani 1 1 d . . . . .
H25 H 0.368838 0.233693 0.396065 0.034 Uiso 1 1 calc R U . . .
C26 C 0.6530(5) 0.2131(3) 0.2132(4) 0.0215(11) Uani 1 1 d . . . . .
H26 H 0.596366 0.194558 0.149298 0.026 Uiso 1 1 calc R U . . .
C27 C 1.0973(6) 0.3287(3) 0.2674(5) 0.0308(13) Uani 1 1 d . . . . .
H27 H 1.098335 0.284139 0.239817 0.037 Uiso 1 1 calc R U . . .
C28 C 0.8540(5) 0.1783(3) 0.3499(4) 0.0208(11) Uani 1 1 d . . . . .
H28 H 0.806350 0.191172 0.407731 0.025 Uiso 1 1 calc R U . . .
C29 C 0.7875(6) 0.4051(3) 0.1327(5) 0.0306(13) Uani 1 1 d . . . . .
H29 H 0.766292 0.398945 0.201123 0.037 Uiso 1 1 calc R U . . .
C30 C 1.2932(5) 0.0357(3) 0.6325(5) 0.0283(13) Uani 1 1 d . . . . .
C31 C 0.8446(6) 0.4648(3) 0.1066(6) 0.0399(16) Uani 1 1 d . . . . .
H31 H 0.859034 0.500514 0.156703 0.048 Uiso 1 1 calc R U . . .
C32 C 0.5030(5) 0.1717(3) 0.3372(4) 0.0234(12) Uani 1 1 d . . . . .
C33 C 0.8687(6) 0.0947(3) -0.0957(5) 0.0332(14) Uani 1 1 d . . . . .
H33 H 0.820086 0.054241 -0.099072 0.040 Uiso 1 1 calc R U . . .
C34 C 0.7012(5) 0.2888(3) 0.0783(4) 0.0262(12) Uani 1 1 d . . . . .
C35 C 1.0986(6) 0.4582(3) 0.3526(5) 0.0335(14) Uani 1 1 d . . . . .
H35 H 1.100348 0.502264 0.382189 0.040 Uiso 1 1 calc R U . . .
C36 C 1.0138(5) 0.4097(3) 0.3798(4) 0.0235(12) Uani 1 1 d . . . . .
H36 H 0.956966 0.420502 0.427136 0.028 Uiso 1 1 calc R U . . .
C37 C 1.0144(5) 0.3448(3) 0.3359(5) 0.0238(12) Uani 1 1 d . . . . .
C38 C 0.8470(6) -0.0593(3) 0.3595(5) 0.0296(13) Uani 1 1 d . . . . .
C39 C 1.0043(6) 0.1710(4) -0.1744(5) 0.0396(16) Uani 1 1 d . . . . .
H39 H 1.047029 0.182522 -0.231256 0.048 Uiso 1 1 calc R U . . .
C40 C 0.9221(6) 0.0024(3) 0.3456(5) 0.0269(12) Uani 1 1 d . . . . .
C41 C 0.7217(6) 0.2917(3) 0.6502(5) 0.0331(14) Uani 1 1 d . . . . .
H41A H 0.665428 0.328025 0.666557 0.040 Uiso 1 1 calc R U . . .
H41B H 0.751608 0.301961 0.583812 0.040 Uiso 1 1 calc R U . . .
H41C H 0.795131 0.287845 0.707589 0.040 Uiso 1 1 calc R U . . .
C42 C 0.4730(5) 0.1742(3) 0.5197(4) 0.0272(12) Uani 1 1 d . . . . .
H42 H 0.413234 0.162398 0.569342 0.033 Uiso 1 1 calc R U . . .
C43 C 0.7623(5) 0.3545(3) 0.0562(5) 0.0291(13) Uani 1 1 d . . . . .
C44 C 1.1797(6) 0.4420(3) 0.2827(5) 0.0319(14) Uani 1 1 d . . . . .
H44 H 1.236346 0.475457 0.264630 0.038 Uiso 1 1 calc R U . . .
C45 C 0.9496(6) 0.1967(3) -0.0033(5) 0.0338(14) Uani 1 1 d . . . . .
H45 H 0.956242 0.225756 0.056337 0.041 Uiso 1 1 calc R U . . .
C46 C 1.3836(6) 0.0393(3) 0.7263(5) 0.0372(15) Uani 1 1 d . . . . .
H46 H 1.383638 0.076663 0.772905 0.045 Uiso 1 1 calc R U . . .
C47 C 1.2011(5) 0.0932(3) 0.6103(4) 0.0250(12) Uani 1 1 d . . . . .
C48 C 1.4729(6) -0.0122(4) 0.7500(6) 0.0478(19) Uani 1 1 d . . . . .
H48 H 1.534735 -0.009609 0.812829 0.057 Uiso 1 1 calc R U . . .
C49 C 0.3210(6) 0.1073(3) 0.2759(5) 0.0314(14) Uani 1 1 d . . . . .
C50 C 1.1803(6) 0.3783(3) 0.2385(5) 0.0354(14) Uani 1 1 d . . . . .
H50 H 1.235583 0.368160 0.189653 0.042 Uiso 1 1 calc R U . . .
C51 C 0.9499(5) 0.1208(3) 0.3868(4) 0.0236(11) Uani 1 1 d . . . . .
H51 H 1.012278 0.115851 0.336971 0.028 Uiso 1 1 calc R U . . .
C52 C 0.6008(6) 0.2059(3) 0.7405(5) 0.0343(14) Uani 1 1 d . . . . .
H52A H 0.551190 0.163965 0.728762 0.041 Uiso 1 1 calc R U . . .
H52B H 0.546617 0.242055 0.760543 0.041 Uiso 1 1 calc R U . . .
H52C H 0.673830 0.198925 0.797431 0.041 Uiso 1 1 calc R U . . .
C53 C 1.4728(6) -0.0677(3) 0.6824(7) 0.050(2) Uani 1 1 d . . . . .
H53 H 1.533466 -0.103047 0.699311 0.060 Uiso 1 1 calc R U . . .
C54 C 0.6620(7) -0.1165(4) 0.4028(6) 0.0489(19) Uani 1 1 d . . . . .
H54 H 0.579732 -0.114953 0.422401 0.059 Uiso 1 1 calc R U . . .
C55 C 0.6796(6) 0.1109(3) 0.5860(5) 0.0325(14) Uani 1 1 d . . . . .
H55A H 0.656850 0.091349 0.651362 0.039 Uiso 1 1 calc R U . . .
H55B H 0.742240 0.080468 0.561134 0.039 Uiso 1 1 calc R U . . .
C56 C 0.7969(6) 0.3625(3) -0.0441(5) 0.0351(14) Uani 1 1 d . . . . .
H56 H 0.779148 0.327569 -0.095398 0.042 Uiso 1 1 calc R U . . .
C57 C 0.2109(6) 0.1290(4) 0.1912(5) 0.0376(15) Uani 1 1 d . . . . .
H57A H 0.226248 0.113405 0.121899 0.045 Uiso 1 1 calc R U . . .
H57B H 0.203982 0.178389 0.190848 0.045 Uiso 1 1 calc R U . . .
H57C H 0.131312 0.109158 0.206090 0.045 Uiso 1 1 calc R U . . .
C58 C 1.2931(6) -0.0195(3) 0.5645(5) 0.0355(15) Uani 1 1 d . . . . .
H58 H 1.232254 -0.022030 0.501077 0.043 Uiso 1 1 calc R U . . .
C59 C 0.9319(7) 0.1113(4) -0.1781(5) 0.0391(16) Uani 1 1 d . . . . .
H59 H 0.926278 0.082160 -0.237554 0.047 Uiso 1 1 calc R U . . .
C60 C 0.6488(6) 0.2255(3) 0.6391(5) 0.0342(14) Uani 1 1 d . . . . .
C61 C 0.3405(7) 0.2605(4) -0.0314(5) 0.0490(19) Uani 1 1 d . . . . .
C62 C 0.8805(6) 0.4725(4) 0.0080(6) 0.0448(18) Uani 1 1 d . . . . .
H62 H 0.921424 0.513030 -0.007678 0.054 Uiso 1 1 calc R U . . .
C63 C 0.3349(6) 0.0310(3) 0.2859(6) 0.0377(15) Uani 1 1 d . . . . .
H63A H 0.258123 0.011913 0.307295 0.045 Uiso 1 1 calc R U . . .
H63B H 0.409606 0.020120 0.339370 0.045 Uiso 1 1 calc R U . . .
H63C H 0.346049 0.011876 0.217618 0.045 Uiso 1 1 calc R U . . .
C64 C 0.9029(7) -0.1222(3) 0.3443(6) 0.0448(17) Uani 1 1 d . . . . .
H64 H 0.984612 -0.124355 0.323747 0.054 Uiso 1 1 calc R U . . .
C65 C 0.8370(8) -0.1813(3) 0.3597(6) 0.050(2) Uani 1 1 d . . . . .
H65 H 0.874410 -0.224047 0.350389 0.060 Uiso 1 1 calc R U . . .
C66 C 1.0128(6) 0.2130(4) -0.0866(5) 0.0397(16) Uani 1 1 d . . . . .
H66 H 1.062199 0.253185 -0.083360 0.048 Uiso 1 1 calc R U . . .
C67 C 0.7190(8) -0.1782(4) 0.3881(6) 0.050(2) Uani 1 1 d . . . . .
H67 H 0.675128 -0.218881 0.398055 0.060 Uiso 1 1 calc R U . . .
C68 C 0.7275(6) -0.0566(3) 0.3884(5) 0.0404(16) Uani 1 1 d . . . . .
H68 H 0.689690 -0.014142 0.398507 0.048 Uiso 1 1 calc R U . . .
C69 C 1.3826(6) -0.0705(3) 0.5901(7) 0.0454(18) Uani 1 1 d . . . . .
H69 H 1.382260 -0.108068 0.543792 0.054 Uiso 1 1 calc R U . . .
C70 C 0.8574(7) 0.4215(4) -0.0684(5) 0.0416(17) Uani 1 1 d . . . . .
H70 H 0.882397 0.427069 -0.135535 0.050 Uiso 1 1 calc R U . . .
C71 C 0.8759(5) 0.1372(3) -0.0071(4) 0.0268(12) Uani 1 1 d . . . . .
C72 C 0.3641(8) 0.1904(4) -0.0698(7) 0.059(2) Uani 1 1 d . . . . .
H72A H 0.336822 0.156919 -0.021919 0.070 Uiso 1 1 calc R U . . .
H72B H 0.455416 0.184650 -0.071275 0.070 Uiso 1 1 calc R U . . .
H72C H 0.315512 0.183978 -0.141247 0.070 Uiso 1 1 calc R U . . .
C73 C 0.3144(13) 0.3739(7) -0.0872(9) 0.103(4) Uani 1 1 d . . . . .
H73A H 0.270461 0.395743 -0.152941 0.124 Uiso 1 1 calc R U . . .
H73B H 0.257132 0.376043 -0.033947 0.124 Uiso 1 1 calc R U . . .
C74 C 0.4276(11) 0.4078(7) -0.0498(12) 0.150(7) Uani 1 1 d . . . . .
H74A H 0.479841 0.409946 -0.105783 0.180 Uiso 1 1 calc R U . . .
H74B H 0.474565 0.383497 0.011339 0.180 Uiso 1 1 calc R U . . .
H74C H 0.408399 0.453684 -0.028568 0.180 Uiso 1 1 calc R U . . .

loop_
_atom_site_aniso_label
_atom_site_aniso_U_11
_atom_site_aniso_U_22
_atom_site_aniso_U_33
_atom_site_aniso_U_23
_atom_site_aniso_U_13
_atom_site_aniso_U_12
O1 0.0183(18) 0.0144(19) 0.036(2) 0.0004(16) 0.0073(16) 0.0009(15)
O2 0.0235(19) 0.028(2) 0.032(2) -0.0076(18) 0.0045(16) -0.0058(18)
O3 0.030(2) 0.022(2) 0.034(2) 0.0053(17) 0.0053(17) 0.0022(18)
O4 0.027(2) 0.023(2) 0.036(2) -0.0008(17) -0.0005(17) 0.0036(18)
O5 0.029(2) 0.022(2) 0.027(2) -0.0013(16) -0.0002(16) 0.0005(17)
O6 0.028(2) 0.037(3) 0.037(2) -0.0049(19) 0.0121(18) -0.008(2)
O7 0.026(2) 0.017(2) 0.044(2) 0.0010(17) -0.0037(18) 0.0015(17)
O8 0.027(2) 0.027(2) 0.028(2) -0.0049(16) 0.0054(16) -0.0030(17)
O9 0.036(2) 0.023(2) 0.039(2) -0.0055(18) 0.0120(19) -0.0024(19)
O10 0.032(2) 0.024(2) 0.041(2) -0.0060(18) -0.0007(18) 0.0018(19)
O11 0.0218(19) 0.0156(19) 0.035(2) -0.0009(16) 0.0050(16) -0.0003(16)
O12 0.044(3) 0.035(3) 0.027(2) -0.0037(18) -0.0010(19) -0.005(2)
O13 0.030(2) 0.020(2) 0.0252(19) 0.0050(16) 0.0022(16) -0.0056(17)
O14 0.062(3) 0.039(3) 0.044(3) -0.016(2) 0.016(2) -0.023(3)
O15 0.045(3) 0.024(2) 0.075(3) -0.013(2) 0.034(3) -0.008(2)
O16 0.035(2) 0.026(2) 0.035(2) 0.0029(18) 0.0069(18) 0.0046(19)
O17 0.060(3) 0.056(3) 0.031(2) -0.004(2) 0.000(2) 0.005(3)
O75 0.117(6) 0.084(5) 0.054(4) 0.015(3) 0.032(4) 0.037(4)
C19 0.023(3) 0.015(3) 0.033(3) -0.001(2) 0.002(2) 0.000(2)
C20 0.029(3) 0.017(3) 0.035(3) 0.005(2) 0.012(2) -0.002(2)
C21 0.031(3) 0.012(3) 0.032(3) 0.004(2) 0.000(2) 0.003(2)
C22 0.040(3) 0.025(3) 0.028(3) -0.004(2) 0.006(3) -0.007(3)
C23 0.024(3) 0.021(3) 0.029(3) -0.001(2) 0.006(2) -0.005(2)
C24 0.026(3) 0.014(3) 0.024(3) -0.001(2) 0.000(2) -0.001(2)
C25 0.029(3) 0.020(3) 0.039(3) -0.003(2) 0.008(3) -0.001(3)
C26 0.028(3) 0.014(3) 0.023(2) 0.002(2) 0.003(2) -0.005(2)
C27 0.029(3) 0.019(3) 0.043(3) 0.000(3) 0.005(3) 0.001(2)
C28 0.020(3) 0.015(2) 0.027(3) 0.001(2) 0.003(2) -0.001(2)
C29 0.025(3) 0.026(3) 0.040(3) 0.003(3) 0.002(3) 0.000(3)
C30 0.022(3) 0.025(3) 0.039(3) 0.007(2) 0.009(2) 0.002(2)
C31 0.040(4) 0.026(3) 0.050(4) 0.000(3) -0.004(3) -0.001(3)
C32 0.026(3) 0.019(3) 0.025(3) 0.001(2) 0.003(2) 0.002(2)
C33 0.043(4) 0.025(3) 0.033(3) -0.006(3) 0.010(3) 0.005(3)
C34 0.025(3) 0.024(3) 0.030(3) -0.003(2) 0.003(2) 0.003(2)
C35 0.043(4) 0.018(3) 0.037(3) 0.001(2) 0.000(3) -0.001(3)
C36 0.024(3) 0.014(3) 0.030(3) 0.001(2) -0.002(2) 0.002(2)
C37 0.019(2) 0.016(3) 0.034(3) 0.003(2) -0.001(2) -0.001(2)
C38 0.030(3) 0.022(3) 0.035(3) -0.002(3) 0.003(3) -0.003(3)
C39 0.037(4) 0.051(4) 0.032(3) 0.000(3) 0.009(3) 0.011(3)
C40 0.028(3) 0.018(3) 0.036(3) -0.001(2) 0.010(3) -0.004(3)
C41 0.037(3) 0.032(3) 0.029(3) -0.002(3) 0.002(3) -0.006(3)
C42 0.028(3) 0.023(3) 0.032(3) 0.001(2) 0.008(2) -0.004(2)
C43 0.023(3) 0.026(3) 0.038(3) 0.006(2) 0.003(2) -0.001(2)
C44 0.033(3) 0.026(3) 0.038(3) 0.003(3) 0.008(3) -0.011(3)
C45 0.035(3) 0.039(4) 0.028(3) -0.008(3) 0.006(3) -0.001(3)
C46 0.033(3) 0.036(4) 0.043(4) 0.010(3) 0.005(3) -0.001(3)
C47 0.023(3) 0.022(3) 0.030(3) 0.002(2) 0.005(2) 0.003(2)
C48 0.030(3) 0.045(4) 0.066(5) 0.026(4) -0.001(3) 0.000(3)
C49 0.028(3) 0.032(4) 0.035(3) -0.002(3) 0.008(3) -0.009(3)
C50 0.035(3) 0.027(3) 0.046(4) -0.003(3) 0.011(3) -0.004(3)
C51 0.020(3) 0.016(3) 0.035(3) 0.000(2) 0.006(2) 0.001(2)
C52 0.041(4) 0.033(3) 0.029(3) 0.001(3) 0.007(3) 0.003(3)
C53 0.025(3) 0.023(4) 0.101(6) 0.016(4) 0.007(4) 0.005(3)
C54 0.051(4) 0.040(4) 0.059(5) -0.009(4) 0.019(4) -0.022(4)
C55 0.034(3) 0.025(3) 0.039(3) 0.010(3) 0.008(3) 0.000(3)
C56 0.038(3) 0.037(4) 0.032(3) 0.004(3) 0.009(3) 0.000(3)
C57 0.027(3) 0.042(4) 0.044(4) -0.006(3) 0.007(3) -0.006(3)
C58 0.034(3) 0.023(3) 0.050(4) -0.001(3) 0.009(3) 0.002(3)
C59 0.048(4) 0.041(4) 0.029(3) -0.008(3) 0.009(3) 0.017(3)
C60 0.034(3) 0.033(4) 0.034(3) 0.004(3) 0.004(3) 0.002(3)
C61 0.048(4) 0.070(6) 0.025(3) -0.004(3) -0.005(3) 0.005(4)
C62 0.039(4) 0.038(4) 0.054(4) 0.019(3) 0.000(3) -0.008(3)
C63 0.031(3) 0.033(4) 0.052(4) -0.004(3) 0.015(3) -0.010(3)
C64 0.055(4) 0.024(3) 0.055(4) -0.002(3) 0.008(4) -0.002(3)
C65 0.072(6) 0.018(3) 0.059(5) 0.000(3) 0.009(4) -0.007(4)
C66 0.034(3) 0.046(4) 0.040(3) 0.000(3) 0.010(3) -0.005(3)
C67 0.069(5) 0.036(4) 0.043(4) 0.003(3) 0.008(4) -0.025(4)
C68 0.038(4) 0.029(4) 0.053(4) -0.005(3) 0.006(3) -0.014(3)
C69 0.033(4) 0.018(3) 0.088(6) 0.000(3) 0.017(4) 0.000(3)
C70 0.043(4) 0.045(4) 0.037(3) 0.019(3) 0.007(3) -0.007(3)
C71 0.027(3) 0.028(3) 0.026(3) -0.003(2) 0.006(2) 0.011(3)
C72 0.050(5) 0.063(6) 0.065(5) -0.028(4) 0.017(4) -0.013(4)
C73 0.124(11) 0.109(10) 0.081(8) 0.035(7) 0.028(7) 0.042(9)
C74 0.083(8) 0.131(12) 0.203(15) -0.106(11) -0.068(9) 0.065(8)

loop_
_atom_type_symbol
_atom_type_description
_atom_type_scat_dispersion_real
_atom_type_scat_dispersion_imag
_atom_type_scat_source
C C 0.0033 0.0016
;
International Tables for Crystallography
(Vol. C, Tables 4.2.6.8 and 6.1.1.4)
;
H H 0.0000 0.0000
;
International Tables for Crystallography
(Vol. C, Table 6.1.1.4)
;
O O 0.0106 0.0060
;
International Tables for Crystallography
(Vol. C, Tables 4.2.6.8 and 6.1.1.4)
;

loop_
_geom_angle_atom_site_label_1
_geom_angle_atom_site_label_2
_geom_angle_atom_site_label_3
_geom_angle
_geom_angle_site_symmetry_1
_geom_angle_site_symmetry_3
_geom_angle_publ_flag
C24 O1 C28 118.7(4) . . ?
C32 O2 C49 109.2(4) . . ?
C32 O3 C20 109.9(4) . . ?
C19 O4 H4 109.5 . . ?
C42 O5 C60 114.6(4) . . ?
C25 O6 C49 109.0(4) . . ?
C47 O7 C21 114.9(4) . . ?
C22 O8 C23 119.8(4) . . ?
C40 O11 C51 116.5(4) . . ?
C34 O13 C26 116.8(4) . . ?
C55 O16 C60 113.5(5) . . ?
C61 O75 C73 116.9(7) . . ?
O4 C19 C32 109.1(4) . . ?
O4 C19 C26 109.7(4) . . ?
C32 C19 C26 113.5(4) . . ?
O4 C19 H19 108.1 . . ?
C32 C19 H19 108.1 . . ?
C26 C19 H19 108.1 . . ?
O3 C20 C55 109.6(4) . . ?
O3 C20 C42 105.1(4) . . ?
C55 C20 C42 113.2(5) . . ?
O3 C20 H20 109.6 . . ?
C55 C20 H20 109.6 . . ?
C42 C20 H20 109.6 . . ?
O7 C21 C51 107.1(4) . . ?
O7 C21 H21A 110.3 . . ?
C51 C21 H21A 110.3 . . ?
O7 C21 H21B 110.3 . . ?
C51 C21 H21B 110.3 . . ?
H21A C21 H21B 108.5 . . ?
O14 C22 O8 123.0(5) . . ?
O14 C22 C71 125.9(5) . . ?
O8 C22 C71 111.0(5) . . ?
O8 C23 C28 105.3(4) . . ?
O8 C23 C26 106.8(4) . . ?
C28 C23 C26 116.8(5) . . ?
O8 C23 H23 109.2 . . ?
C28 C23 H23 109.2 . . ?
C26 C23 H23 109.2 . . ?
O9 C24 O1 123.7(5) . . ?
O9 C24 C37 126.2(5) . . ?
O1 C24 C37 110.1(5) . . ?
O6 C25 C32 104.2(4) . . ?
O6 C25 C42 109.3(5) . . ?
C32 C25 C42 104.8(5) . . ?
O6 C25 H25 112.7 . . ?
C32 C25 H25 112.7 . . ?
C42 C25 H25 112.7 . . ?
O13 C26 C19 105.8(4) . . ?
O13 C26 C23 108.8(4) . . ?
C19 C26 C23 116.7(4) . . ?
O13 C26 H26 108.4 . . ?
C19 C26 H26 108.4 . . ?
C23 C26 H26 108.4 . . ?
C37 C27 C50 120.0(6) . . ?
C37 C27 H27 120.0 . . ?
C50 C27 H27 120.0 . . ?
O1 C28 C23 109.3(4) . . ?
O1 C28 C51 102.1(4) . . ?
C23 C28 C51 113.5(4) . . ?
O1 C28 H28 110.6 . . ?
C23 C28 H28 110.6 . . ?
C51 C28 H28 110.6 . . ?
C31 C29 C43 118.6(6) . . ?
C31 C29 H29 120.7 . . ?
C43 C29 H29 120.7 . . ?
C58 C30 C46 120.1(6) . . ?
C58 C30 C47 123.0(6) . . ?
C46 C30 C47 116.9(6) . . ?
C62 C31 C29 120.6(6) . . ?
C62 C31 H31 119.7 . . ?
C29 C31 H31 119.7 . . ?
O2 C32 O3 111.1(4) . . ?
O2 C32 C25 105.3(4) . . ?
O3 C32 C25 106.0(4) . . ?
O2 C32 C19 107.5(4) . . ?
O3 C32 C19 109.7(4) . . ?
C25 C32 C19 117.2(5) . . ?
C59 C33 C71 120.6(6) . . ?
C59 C33 H33 119.7 . . ?
C71 C33 H33 119.7 . . ?
O12 C34 O13 123.6(5) . . ?
O12 C34 C43 123.7(5) . . ?
O13 C34 C43 112.7(5) . . ?
C44 C35 C36 120.1(6) . . ?
C44 C35 H35 120.0 . . ?
C36 C35 H35 120.0 . . ?
C35 C36 C37 118.6(5) . . ?
C35 C36 H36 120.7 . . ?
C37 C36 H36 120.7 . . ?
C27 C37 C36 121.0(5) . . ?
C27 C37 C24 123.6(5) . . ?
C36 C37 C24 115.4(5) . . ?
C68 C38 C64 120.0(6) . . ?
C68 C38 C40 122.5(6) . . ?
C64 C38 C40 117.5(6) . . ?
C66 C39 C59 119.3(6) . . ?
C66 C39 H39 120.4 . . ?
C59 C39 H39 120.4 . . ?
O15 C40 O11 122.8(5) . . ?
O15 C40 C38 124.6(5) . . ?
O11 C40 C38 112.6(5) . . ?
C60 C41 H41A 109.5 . . ?
C60 C41 H41B 109.5 . . ?
H41A C41 H41B 109.5 . . ?
C60 C41 H41C 109.5 . . ?
H41A C41 H41C 109.5 . . ?
H41B C41 H41C 109.5 . . ?
O5 C42 C20 110.9(4) . . ?
O5 C42 C25 105.9(4) . . ?
C20 C42 C25 100.7(4) . . ?
O5 C42 H42 112.8 . . ?
C20 C42 H42 112.8 . . ?
C25 C42 H42 112.8 . . ?
C29 C43 C56 120.9(6) . . ?
C29 C43 C34 121.7(5) . . ?
C56 C43 C34 117.3(5) . . ?
C50 C44 C35 121.6(6) . . ?
C50 C44 H44 119.2 . . ?
C35 C44 H44 119.2 . . ?
C66 C45 C71 120.3(6) . . ?
C66 C45 H45 119.9 . . ?
C71 C45 H45 119.9 . . ?
C48 C46 C30 119.4(7) . . ?
C48 C46 H46 120.3 . . ?
C30 C46 H46 120.3 . . ?
O10 C47 O7 122.9(5) . . ?
O10 C47 C30 124.8(5) . . ?
O7 C47 C30 112.3(5) . . ?
C46 C48 C53 120.7(7) . . ?
C46 C48 H48 119.6 . . ?
C53 C48 H48 119.6 . . ?
O6 C49 O2 106.3(4) . . ?
O6 C49 C57 110.8(5) . . ?
O2 C49 C57 107.1(5) . . ?
O6 C49 C63 109.2(5) . . ?
O2 C49 C63 110.0(5) . . ?
C57 C49 C63 113.2(5) . . ?
C44 C50 C27 118.6(6) . . ?
C44 C50 H50 120.7 . . ?
C27 C50 H50 120.7 . . ?
O11 C51 C21 108.0(4) . . ?
O11 C51 C28 107.7(4) . . ?
C21 C51 C28 109.5(4) . . ?
O11 C51 H51 110.5 . . ?
C21 C51 H51 110.5 . . ?
C28 C51 H51 110.5 . . ?
C60 C52 H52A 109.5 . . ?
C60 C52 H52B 109.5 . . ?
H52A C52 H52B 109.5 . . ?
C60 C52 H52C 109.5 . . ?
H52A C52 H52C 109.5 . . ?
H52B C52 H52C 109.5 . . ?
C69 C53 C48 119.1(6) . . ?
C69 C53 H53 120.5 . . ?
C48 C53 H53 120.5 . . ?
C67 C54 C68 119.1(7) . . ?
C67 C54 H54 120.5 . . ?
C68 C54 H54 120.5 . . ?
O16 C55 C20 111.3(5) . . ?
O16 C55 H55A 109.4 . . ?
C20 C55 H55A 109.4 . . ?
O16 C55 H55B 109.4 . . ?
C20 C55 H55B 109.4 . . ?
H55A C55 H55B 108.0 . . ?
C70 C56 C43 120.0(6) . . ?
C70 C56 H56 120.0 . . ?
C43 C56 H56 120.0 . . ?
C49 C57 H57A 109.5 . . ?
C49 C57 H57B 109.5 . . ?
H57A C57 H57B 109.5 . . ?
C49 C57 H57C 109.5 . . ?
H57A C57 H57C 109.5 . . ?
H57B C57 H57C 109.5 . . ?
C69 C58 C30 119.5(7) . . ?
C69 C58 H58 120.2 . . ?
C30 C58 H58 120.2 . . ?
C33 C59 C39 120.5(6) . . ?
C33 C59 H59 119.8 . . ?
C39 C59 H59 119.8 . . ?
O5 C60 O16 107.9(5) . . ?
O5 C60 C41 106.1(5) . . ?
O16 C60 C41 105.7(5) . . ?
O5 C60 C52 112.4(5) . . ?
O16 C60 C52 112.1(5) . . ?
C41 C60 C52 112.3(5) . . ?
O17 C61 O75 126.0(8) . . ?
O17 C61 C72 124.7(8) . . ?
O75 C61 C72 109.3(7) . . ?
C31 C62 C70 121.0(6) . . ?
C31 C62 H62 119.5 . . ?
C70 C62 H62 119.5 . . ?
C49 C63 H63A 109.5 . . ?
C49 C63 H63B 109.5 . . ?
H63A C63 H63B 109.5 . . ?
C49 C63 H63C 109.5 . . ?
H63A C63 H63C 109.5 . . ?
H63B C63 H63C 109.5 . . ?
C65 C64 C38 119.2(7) . . ?
C65 C64 H64 120.4 . . ?
C38 C64 H64 120.4 . . ?
C67 C65 C64 120.4(7) . . ?
C67 C65 H65 119.8 . . ?
C64 C65 H65 119.8 . . ?
C39 C66 C45 120.7(7) . . ?
C39 C66 H66 119.7 . . ?
C45 C66 H66 119.7 . . ?
C65 C67 C54 121.2(7) . . ?
C65 C67 H67 119.4 . . ?
C54 C67 H67 119.4 . . ?
C38 C68 C54 120.1(7) . . ?
C38 C68 H68 119.9 . . ?
C54 C68 H68 119.9 . . ?
C58 C69 C53 121.2(7) . . ?
C58 C69 H69 119.4 . . ?
C53 C69 H69 119.4 . . ?
C56 C70 C62 118.7(6) . . ?
C56 C70 H70 120.6 . . ?
C62 C70 H70 120.6 . . ?
C33 C71 C45 118.7(5) . . ?
C33 C71 C22 119.6(5) . . ?
C45 C71 C22 121.7(5) . . ?
C61 C72 H72A 109.5 . . ?
C61 C72 H72B 109.5 . . ?
H72A C72 H72B 109.5 . . ?
C61 C72 H72C 109.5 . . ?
H72A C72 H72C 109.5 . . ?
H72B C72 H72C 109.5 . . ?
C74 C73 O75 109.4(10) . . ?
C74 C73 H73A 109.8 . . ?
O75 C73 H73A 109.8 . . ?
C74 C73 H73B 109.8 . . ?
O75 C73 H73B 109.8 . . ?
H73A C73 H73B 108.2 . . ?
C73 C74 H74A 109.5 . . ?
C73 C74 H74B 109.5 . . ?
H74A C74 H74B 109.5 . . ?
C73 C74 H74C 109.5 . . ?
H74A C74 H74C 109.5 . . ?
H74B C74 H74C 109.5 . . ?

loop_
_geom_bond_atom_site_label_1
_geom_bond_atom_site_label_2
_geom_bond_distance
_geom_bond_site_symmetry_2
_geom_bond_publ_flag
O1 C24 1.366(6) . ?
O1 C28 1.459(6) . ?
O2 C32 1.417(6) . ?
O2 C49 1.451(7) . ?
O3 C32 1.443(6) . ?
O3 C20 1.455(7) . ?
O4 C19 1.425(6) . ?
O4 H4 0.8400 . ?
O5 C42 1.438(7) . ?
O5 C60 1.446(7) . ?
O6 C25 1.444(7) . ?
O6 C49 1.450(7) . ?
O7 C47 1.353(7) . ?
O7 C21 1.448(6) . ?
O8 C22 1.370(7) . ?
O8 C23 1.460(6) . ?
O9 C24 1.206(7) . ?
O10 C47 1.214(7) . ?
O11 C40 1.374(7) . ?
O11 C51 1.456(6) . ?
O12 C34 1.219(7) . ?
O13 C34 1.358(7) . ?
O13 C26 1.468(6) . ?
O14 C22 1.210(7) . ?
O15 C40 1.212(7) . ?
O16 C55 1.428(7) . ?
O16 C60 1.448(7) . ?
O17 C61 1.200(8) . ?
O75 C61 1.309(9) . ?
O75 C73 1.454(13) . ?
C19 C32 1.536(8) . ?
C19 C26 1.536(7) . ?
C19 H19 1.0000 . ?
C20 C55 1.519(8) . ?
C20 C42 1.529(8) . ?
C20 H20 1.0000 . ?
C21 C51 1.515(8) . ?
C21 H21A 0.9900 . ?
C21 H21B 0.9900 . ?
C22 C71 1.484(8) . ?
C23 C28 1.524(7) . ?
C23 C26 1.545(8) . ?
C23 H23 1.0000 . ?
C24 C37 1.500(8) . ?
C25 C32 1.518(8) . ?
C25 C42 1.532(8) . ?
C25 H25 1.0000 . ?
C26 H26 1.0000 . ?
C27 C37 1.383(8) . ?
C27 C50 1.411(9) . ?
C27 H27 0.9500 . ?
C28 C51 1.547(7) . ?
C28 H28 1.0000 . ?
C29 C31 1.394(9) . ?
C29 C43 1.394(8) . ?
C29 H29 0.9500 . ?
C30 C58 1.397(9) . ?
C30 C46 1.407(9) . ?
C30 C47 1.496(8) . ?
C31 C62 1.390(10) . ?
C31 H31 0.9500 . ?
C33 C59 1.384(9) . ?
C33 C71 1.404(8) . ?
C33 H33 0.9500 . ?
C34 C43 1.501(8) . ?
C35 C44 1.383(9) . ?
C35 C36 1.400(8) . ?
C35 H35 0.9500 . ?
C36 C37 1.401(7) . ?
C36 H36 0.9500 . ?
C38 C68 1.383(9) . ?
C38 C64 1.406(9) . ?
C38 C40 1.486(8) . ?
C39 C66 1.389(9) . ?
C39 C59 1.406(10) . ?
C39 H39 0.9500 . ?
C41 C60 1.515(9) . ?
C41 H41A 0.9800 . ?
C41 H41B 0.9800 . ?
C41 H41C 0.9800 . ?
C42 H42 1.0000 . ?
C43 C56 1.406(8) . ?
C44 C50 1.381(9) . ?
C44 H44 0.9500 . ?
C45 C66 1.393(8) . ?
C45 C71 1.410(9) . ?
C45 H45 0.9500 . ?
C46 C48 1.390(9) . ?
C46 H46 0.9500 . ?
C48 C53 1.400(11) . ?
C48 H48 0.9500 . ?
C49 C57 1.517(9) . ?
C49 C63 1.519(9) . ?
C50 H50 0.9500 . ?
C51 H51 1.0000 . ?
C52 C60 1.527(8) . ?
C52 H52A 0.9800 . ?
C52 H52B 0.9800 . ?
C52 H52C 0.9800 . ?
C53 C69 1.392(10) . ?
C53 H53 0.9500 . ?
C54 C67 1.389(11) . ?
C54 C68 1.402(9) . ?
C54 H54 0.9500 . ?
C55 H55A 0.9900 . ?
C55 H55B 0.9900 . ?
C56 C70 1.394(9) . ?
C56 H56 0.9500 . ?
C57 H57A 0.9800 . ?
C57 H57B 0.9800 . ?
C57 H57C 0.9800 . ?
C58 C69 1.387(9) . ?
C58 H58 0.9500 . ?
C59 H59 0.9500 . ?
C61 C72 1.508(11) . ?
C62 C70 1.398(10) . ?
C62 H62 0.9500 . ?
C63 H63A 0.9800 . ?
C63 H63B 0.9800 . ?
C63 H63C 0.9800 . ?
C64 C65 1.395(10) . ?
C64 H64 0.9500 . ?
C65 C67 1.365(11) . ?
C65 H65 0.9500 . ?
C66 H66 0.9500 . ?
C67 H67 0.9500 . ?
C68 H68 0.9500 . ?
C69 H69 0.9500 . ?
C70 H70 0.9500 . ?
C72 H72A 0.9800 . ?
C72 H72B 0.9800 . ?
C72 H72C 0.9800 . ?
C73 C74 1.390(16) . ?
C73 H73A 0.9900 . ?
C73 H73B 0.9900 . ?
C74 H74A 0.9800 . ?
C74 H74B 0.9800 . ?
C74 H74C 0.9800 . ?

loop_
_geom_hbond_atom_site_label_D
_geom_hbond_atom_site_label_H
_geom_hbond_atom_site_label_A
_geom_hbond_site_symmetry_D
_geom_hbond_site_symmetry_H
_geom_hbond_site_symmetry_A
_geom_hbond_distance_DA
_geom_hbond_distance_DH
_geom_hbond_distance_HA
_geom_hbond_angle_DHA
_geom_hbond_publ_flag
O4 H4 O17 . . . 2.758(6) 0.840 1.979 153.8 no

loop_
_geom_torsion_atom_site_label_1
_geom_torsion_atom_site_label_2
_geom_torsion_atom_site_label_3
_geom_torsion_atom_site_label_4
_geom_torsion
_geom_torsion_site_symmetry_1
_geom_torsion_site_symmetry_2
_geom_torsion_site_symmetry_3
_geom_torsion_site_symmetry_4
_geom_torsion_publ_flag
C32 O3 C20 C55 -145.2(5) . . . . ?
C32 O3 C20 C42 -23.3(6) . . . . ?
C47 O7 C21 C51 160.9(5) . . . . ?
C23 O8 C22 O14 -11.7(9) . . . . ?
C23 O8 C22 C71 166.1(5) . . . . ?
C22 O8 C23 C28 151.4(5) . . . . ?
C22 O8 C23 C26 -83.9(6) . . . . ?
C28 O1 C24 O9 2.6(8) . . . . ?
C28 O1 C24 C37 -177.9(4) . . . . ?
C49 O6 C25 C32 -19.0(6) . . . . ?
C49 O6 C25 C42 -130.5(5) . . . . ?
C34 O13 C26 C19 -131.3(5) . . . . ?
C34 O13 C26 C23 102.5(5) . . . . ?
O4 C19 C26 O13 58.3(5) . . . . ?
C32 C19 C26 O13 -179.4(4) . . . . ?
O4 C19 C26 C23 179.5(4) . . . . ?
C32 C19 C26 C23 -58.2(6) . . . . ?
O8 C23 C26 O13 -51.2(5) . . . . ?
C28 C23 C26 O13 66.2(6) . . . . ?
O8 C23 C26 C19 -170.8(4) . . . . ?
C28 C23 C26 C19 -53.4(6) . . . . ?
C24 O1 C28 C23 108.0(5) . . . . ?
C24 O1 C28 C51 -131.5(4) . . . . ?
O8 C23 C28 O1 44.9(5) . . . . ?
C26 C23 C28 O1 -73.4(5) . . . . ?
O8 C23 C28 C51 -68.3(5) . . . . ?
C26 C23 C28 C51 173.4(4) . . . . ?
C43 C29 C31 C62 -2.7(9) . . . . ?
C49 O2 C32 O3 93.0(5) . . . . ?
C49 O2 C32 C25 -21.3(6) . . . . ?
C49 O2 C32 C19 -147.0(4) . . . . ?
C20 O3 C32 O2 -112.9(5) . . . . ?
C20 O3 C32 C25 1.1(6) . . . . ?
C20 O3 C32 C19 128.5(5) . . . . ?
O6 C25 C32 O2 24.6(6) . . . . ?
C42 C25 C32 O2 139.3(4) . . . . ?
O6 C25 C32 O3 -93.2(5) . . . . ?
C42 C25 C32 O3 21.5(6) . . . . ?
O6 C25 C32 C19 144.0(5) . . . . ?
C42 C25 C32 C19 -101.3(5) . . . . ?
O4 C19 C32 O2 69.5(5) . . . . ?
C26 C19 C32 O2 -53.2(6) . . . . ?
O4 C19 C32 O3 -169.7(4) . . . . ?
C26 C19 C32 O3 67.7(6) . . . . ?
O4 C19 C32 C25 -48.8(6) . . . . ?
C26 C19 C32 C25 -171.5(5) . . . . ?
C26 O13 C34 O12 0.3(8) . . . . ?
C26 O13 C34 C43 -179.5(4) . . . . ?
C44 C35 C36 C37 0.8(8) . . . . ?
C50 C27 C37 C36 -1.8(9) . . . . ?
C50 C27 C37 C24 179.3(6) . . . . ?
C35 C36 C37 C27 0.3(8) . . . . ?
C35 C36 C37 C24 179.3(5) . . . . ?
O9 C24 C37 C27 -176.6(6) . . . . ?
O1 C24 C37 C27 3.9(7) . . . . ?
O9 C24 C37 C36 4.5(8) . . . . ?
O1 C24 C37 C36 -175.1(4) . . . . ?
C51 O11 C40 O15 -3.9(8) . . . . ?
C51 O11 C40 C38 176.1(5) . . . . ?
C68 C38 C40 O15 -164.0(7) . . . . ?
C64 C38 C40 O15 17.4(10) . . . . ?
C68 C38 C40 O11 16.0(8) . . . . ?
C64 C38 C40 O11 -162.6(5) . . . . ?
C60 O5 C42 C20 -52.2(6) . . . . ?
C60 O5 C42 C25 -160.6(4) . . . . ?
O3 C20 C42 O5 -76.8(5) . . . . ?
C55 C20 C42 O5 42.8(6) . . . . ?
O3 C20 C42 C25 35.0(5) . . . . ?
C55 C20 C42 C25 154.6(5) . . . . ?
O6 C25 C42 O5 -167.5(4) . . . . ?
C32 C25 C42 O5 81.3(5) . . . . ?
O6 C25 C42 C20 76.9(5) . . . . ?
C32 C25 C42 C20 -34.2(5) . . . . ?
C31 C29 C43 C56 1.9(9) . . . . ?
C31 C29 C43 C34 179.9(5) . . . . ?
O12 C34 C43 C29 161.8(6) . . . . ?
O13 C34 C43 C29 -18.3(8) . . . . ?
O12 C34 C43 C56 -20.0(9) . . . . ?
O13 C34 C43 C56 159.8(5) . . . . ?
C36 C35 C44 C50 -0.4(9) . . . . ?
C58 C30 C46 C48 0.3(9) . . . . ?
C47 C30 C46 C48 -178.9(6) . . . . ?
C21 O7 C47 O10 4.4(8) . . . . ?
C21 O7 C47 C30 -175.1(5) . . . . ?
C58 C30 C47 O10 -168.1(6) . . . . ?
C46 C30 C47 O10 11.1(9) . . . . ?
C58 C30 C47 O7 11.3(8) . . . . ?
C46 C30 C47 O7 -169.5(5) . . . . ?
C30 C46 C48 C53 -0.7(10) . . . . ?
C25 O6 C49 O2 6.6(6) . . . . ?
C25 O6 C49 C57 -109.4(5) . . . . ?
C25 O6 C49 C63 125.3(5) . . . . ?
C32 O2 C49 O6 9.8(6) . . . . ?
C32 O2 C49 C57 128.3(5) . . . . ?
C32 O2 C49 C63 -108.4(5) . . . . ?
C35 C44 C50 C27 -1.1(9) . . . . ?
C37 C27 C50 C44 2.2(9) . . . . ?
C40 O11 C51 C21 -108.1(5) . . . . ?
C40 O11 C51 C28 133.7(5) . . . . ?
O7 C21 C51 O11 61.9(5) . . . . ?
O7 C21 C51 C28 178.9(4) . . . . ?
O1 C28 C51 O11 -168.9(4) . . . . ?
C23 C28 C51 O11 -51.4(6) . . . . ?
O1 C28 C51 C21 73.8(5) . . . . ?
C23 C28 C51 C21 -168.6(4) . . . . ?
C46 C48 C53 C69 0.7(11) . . . . ?
C60 O16 C55 C20 54.9(6) . . . . ?
O3 C20 C55 O16 72.5(6) . . . . ?
C42 C20 C55 O16 -44.5(6) . . . . ?
C29 C43 C56 C70 0.0(9) . . . . ?
C34 C43 C56 C70 -178.2(6) . . . . ?
C46 C30 C58 C69 0.1(9) . . . . ?
C47 C30 C58 C69 179.3(6) . . . . ?
C71 C33 C59 C39 0.0(10) . . . . ?
C66 C39 C59 C33 0.6(10) . . . . ?
C42 O5 C60 O16 60.7(6) . . . . ?
C42 O5 C60 C41 173.6(4) . . . . ?
C42 O5 C60 C52 -63.4(6) . . . . ?
C55 O16 C60 O5 -61.8(6) . . . . ?
C55 O16 C60 C41 -174.9(5) . . . . ?
C55 O16 C60 C52 62.5(6) . . . . ?
C73 O75 C61 O17 -1.1(13) . . . . ?
C73 O75 C61 C72 176.9(8) . . . . ?
C29 C31 C62 C70 1.7(10) . . . . ?
C68 C38 C64 C65 -0.6(10) . . . . ?
C40 C38 C64 C65 178.1(6) . . . . ?
C38 C64 C65 C67 0.7(11) . . . . ?
C59 C39 C66 C45 -0.5(10) . . . . ?
C71 C45 C66 C39 -0.1(10) . . . . ?
C64 C65 C67 C54 -0.3(11) . . . . ?
C68 C54 C67 C65 -0.2(11) . . . . ?
C64 C38 C68 C54 0.1(10) . . . . ?
C40 C38 C68 C54 -178.5(6) . . . . ?
C67 C54 C68 C38 0.3(11) . . . . ?
C30 C58 C69 C53 -0.2(10) . . . . ?
C48 C53 C69 C58 -0.2(11) . . . . ?
C43 C56 C70 C62 -1.0(10) . . . . ?
C31 C62 C70 C56 0.2(10) . . . . ?
C59 C33 C71 C45 -0.6(9) . . . . ?
C59 C33 C71 C22 178.0(6) . . . . ?
C66 C45 C71 C33 0.6(9) . . . . ?
C66 C45 C71 C22 -177.9(6) . . . . ?
O14 C22 C71 C33 -12.7(10) . . . . ?
O8 C22 C71 C33 169.6(5) . . . . ?
O14 C22 C71 C45 165.8(6) . . . . ?
O8 C22 C71 C45 -11.9(8) . . . . ?
C61 O75 C73 C74 91.8(13) . . . . ?
